data_4320972
loop_
_publ_author_name
'Dirk Pfeiffer'
'Mary Jane Heeg'
'Charles H. Winter'

_publ_section_title
;
 Synthesis and Characterization of Calcium Complexes Containing
 \h2-Pyrazolato Ligands
;
_journal_name_full 'Inorganic Chemistry'
_journal_page_first 2377
_journal_page_last 2384
_journal_paper_doi 10.1021/ic991049c
_journal_volume 39
_journal_year 2000
_chemical_formula_sum 'C28 H54 Ca N6'
_chemical_formula_weight 514.85
_chemical_name_systematic
;
  ?
;
_space_group_IT_number 15
_symmetry_cell_setting monoclinic
_symmetry_space_group_name_Hall '-C 2yc'
_symmetry_space_group_name_H-M 'C 1 2/c 1'
_atom_sites_solution_hydrogens geom
_atom_sites_solution_primary direct
_atom_sites_solution_secondary difmap
_audit_creation_method SHELXL
_cell_angle_alpha 90.00
_cell_angle_beta 127.4000(10)
_cell_angle_gamma 90.00
_cell_formula_units_Z 8
_cell_length_a 28.4089(10)
_cell_length_b 15.4992(4)
_cell_length_c 19.1660(6)
_cell_measurement_reflns_used 4033
_cell_measurement_temperature 295(2)
_cell_volume 6704.1(4)
_computing_cell_refinement 'Bruker SAINT'
_computing_data_collection 'Bruker SMART'
_computing_data_reduction 'Bruker SAINT'
_computing_molecular_graphics SHELXTL-Plus
_computing_publication_material SHELXL-93
_computing_structure_refinement 'SHELXL-93 (Sheldrick, 1993)'
_computing_structure_solution 'SHELXS-86 (Sheldrick, 1990)'
_diffrn_ambient_temperature 295(2)
_diffrn_measurement_device 'Bruker P4/CCD'
_diffrn_measurement_method 'SMART CCD'
_diffrn_radiation_monochromator graphite
_diffrn_radiation_source 'fine-focus sealed tube'
_diffrn_radiation_type MoK\a
_diffrn_radiation_wavelength 0.71073
_diffrn_reflns_av_R_equivalents 0.067
_diffrn_reflns_av_sigmaI/netI 0.0959
_diffrn_reflns_limit_h_max 29
_diffrn_reflns_limit_h_min -36
_diffrn_reflns_limit_k_max 20
_diffrn_reflns_limit_k_min 0
_diffrn_reflns_limit_l_max 24
_diffrn_reflns_limit_l_min 0
_diffrn_reflns_number 33813
_diffrn_reflns_theta_max 28.35
_diffrn_reflns_theta_min 1.59
_exptl_absorpt_coefficient_mu 0.210
_exptl_absorpt_correction_type multi-scan
_exptl_crystal_colour colorless
_exptl_crystal_density_diffrn 1.020
_exptl_crystal_description fragment
_exptl_crystal_F_000 2272
_exptl_crystal_size_max 0.60
_exptl_crystal_size_mid 0.20
_exptl_crystal_size_min 0.20
_refine_diff_density_max 0.270
_refine_diff_density_min -0.252
_refine_diff_density_rms 0.049
_refine_ls_extinction_coef 0.00006(10)
_refine_ls_extinction_expression Fc^*^=kFc[1+0.001xFc^2^\l^3^/sin(2\q)]^-1/4^
_refine_ls_extinction_method SHELXL
_refine_ls_goodness_of_fit_all 0.975
_refine_ls_goodness_of_fit_obs 1.204
_refine_ls_matrix_type full
_refine_ls_number_parameters 334
_refine_ls_number_reflns 6947
_refine_ls_number_restraints 0
_refine_ls_restrained_S_all 0.977
_refine_ls_restrained_S_obs 1.204
_refine_ls_R_factor_all 0.1854
_refine_ls_R_factor_obs 0.0736
_refine_ls_shift/esd_max 0.007
_refine_ls_shift/esd_mean 0.000
_refine_ls_structure_factor_coef Fsqd
_refine_ls_weighting_details 'w=1/[\s^2^(Fo^2^)+(0.0992P)^2^+0.0000P] where P=(Fo^2^+2Fc^2^)/3'
_refine_ls_weighting_scheme calc
_refine_ls_wR_factor_all 0.2080
_refine_ls_wR_factor_obs 0.1656
_reflns_number_observed 3026
_reflns_number_total 6949
_reflns_observed_criterion >2sigma(I)
_cod_data_source_file ic991049c_2.cif
_cod_data_source_block capy(3)
_cod_depositor_comments
;
The following automatic conversions were performed:

'_exptl_absorpt_correction_type' value 'Multi-scan' changed to
'multi-scan' according to the built-in table from CIF Core dictionary
named 'cif_core.dic' version 2.4.1 from 2010-06-29.

Automatic conversion script
Id: cif_fix_values 1646 2011-03-28 12:23:43Z adriana 

The following automatic conversions were performed:

'_refine_ls_weighting_scheme' value 'calc
w=1/[\s^2^(Fo^2^)+(0.0992P)^2^+0.0000P] where P=(Fo^2^+2Fc^2^)/3' was
changed to 'calc'. New tag '_refine_ls_weighting_details' was
created. The value of the new tag was set to
'w=1/[\s^2^(Fo^2^)+(0.0992P)^2^+0.0000P] where P=(Fo^2^+2Fc^2^)/3'.

Automatic conversion script
Id: cif_fix_values 3143 2015-03-26 13:38:13Z robertas 
;
_cod_database_code 4320972

loop_
_symmetry_equiv_pos_as_xyz
'x, y, z'
'-x, y, -z+1/2'
'x+1/2, y+1/2, z'
'-x+1/2, y+1/2, -z+1/2'
'-x, -y, -z'
'x, -y, z-1/2'
'-x+1/2, -y+1/2, -z'
'x+1/2, -y+1/2, z-1/2'

loop_
_atom_site_aniso_label
_atom_site_aniso_U_11
_atom_site_aniso_U_22
_atom_site_aniso_U_33
_atom_site_aniso_U_23
_atom_site_aniso_U_13
_atom_site_aniso_U_12
Ca1 0.0447(6) 0.0460(6) 0.0624(7) 0.000 0.0268(5) 0.000
Ca2 0.0578(7) 0.0454(5) 0.0656(7) 0.000 0.0394(6) 0.000
N1 0.051(2) 0.059(2) 0.058(2) -0.0018(14) 0.034(2) -0.0005(14)
N2 0.050(2) 0.055(2) 0.052(2) -0.0071(13) 0.032(2) -0.0035(14)
C1 0.061(2) 0.052(2) 0.055(2) 0.000(2) 0.036(2) 0.007(2)
C2 0.049(2) 0.069(2) 0.056(2) -0.014(2) 0.029(2) -0.009(2)
C3 0.052(2) 0.045(2) 0.055(2) -0.004(2) 0.033(2) -0.003(2)
C4 0.070(3) 0.089(3) 0.058(2) -0.002(2) 0.041(2) 0.009(2)
C5 0.181(6) 0.137(5) 0.122(4) -0.062(4) 0.109(5) -0.033(4)
C6 0.101(4) 0.158(5) 0.091(3) -0.013(3) 0.070(3) 0.020(3)
C7 0.159(5) 0.220(6) 0.081(3) 0.055(4) 0.088(4) 0.097(5)
C8 0.059(2) 0.059(2) 0.065(2) -0.004(2) 0.040(2) -0.002(2)
C9 0.117(4) 0.097(3) 0.154(5) -0.013(3) 0.107(4) 0.003(3)
C10 0.079(3) 0.209(6) 0.125(4) -0.054(4) 0.072(3) -0.045(4)
C11 0.180(6) 0.166(5) 0.167(5) 0.087(4) 0.152(5) 0.088(4)
N3 0.078(3) 0.057(2) 0.090(2) 0.007(2) 0.044(2) 0.005(2)
C12 0.121(5) 0.103(4) 0.144(5) 0.031(3) 0.082(4) 0.015(3)
C13 0.085(4) 0.090(3) 0.149(5) 0.046(3) 0.058(4) 0.027(3)
C14 0.169(5) 0.053(3) 0.136(6) 0.010(3) 0.086(5) -0.001(3)
N4 0.060(2) 0.056(2) 0.067(2) 0.0057(15) 0.040(2) 0.001(2)
N5 0.064(2) 0.050(2) 0.061(2) 0.0014(14) 0.037(2) 0.0002(15)
C15 0.055(2) 0.046(2) 0.086(3) 0.002(2) 0.039(2) 0.002(2)
C16 0.057(3) 0.065(3) 0.091(3) 0.000(2) 0.032(3) -0.010(2)
C17 0.072(3) 0.046(2) 0.059(3) -0.002(2) 0.025(2) 0.006(2)
C18 0.076(3) 0.066(3) 0.117(4) 0.002(2) 0.067(3) -0.005(2)
C19 0.108(4) 0.098(4) 0.156(5) -0.001(3) 0.087(4) -0.028(3)
C20 0.143(5) 0.114(4) 0.134(5) -0.005(3) 0.108(4) -0.025(4)
C21 0.159(6) 0.163(6) 0.271(8) 0.076(5) 0.179(6) 0.073(5)
C22 0.111(4) 0.066(3) 0.069(3) 0.000(2) 0.043(3) 0.002(3)
C23 0.278(9) 0.108(4) 0.098(4) 0.010(3) 0.102(5) -0.026(5)
C24 0.171(6) 0.230(7) 0.068(3) -0.026(4) 0.035(4) -0.085(6)
C25 0.245(8) 0.212(7) 0.109(5) 0.056(5) 0.123(6) 0.096(7)
N6 0.090(3) 0.050(2) 0.111(3) 0.001(2) 0.073(3) 0.006(2)
C26 0.177(6) 0.094(3) 0.152(5) 0.004(3) 0.129(5) 0.013(4)
C27 0.101(4) 0.085(3) 0.152(5) 0.003(3) 0.067(4) 0.031(3)
C28 0.137(5) 0.051(2) 0.189(6) 0.009(3) 0.121(5) 0.011(3)

loop_
_atom_site_label
_atom_site_type_symbol
_atom_site_fract_x
_atom_site_fract_y
_atom_site_fract_z
_atom_site_U_iso_or_equiv
_atom_site_thermal_displace_type
_atom_site_occupancy
_atom_site_calc_flag
_atom_site_refinement_flags
_atom_site_disorder_group
Ca1 Ca 0.0000 0.73489(6) 0.2500 0.0547(3) Uani 1 d S .
Ca2 Ca 0.0000 0.23393(6) 0.2500 0.0550(3) Uani 1 d S .
N1 N -0.07308(12) 0.6560(2) 0.1261(2) 0.0548(7) Uani 1 d . .
N2 N -0.09428(12) 0.6744(2) 0.1736(2) 0.0520(7) Uani 1 d . .
C1 C -0.1170(2) 0.6185(2) 0.0509(2) 0.0557(9) Uani 1 d . .
C2 C -0.1665(2) 0.6122(2) 0.0493(2) 0.0602(9) Uani 1 d . .
H2 H -0.2030(2) 0.5885(2) 0.0048(2) 0.072 Uiso 1 calc R .
C3 C -0.1504(2) 0.6481(2) 0.1268(2) 0.0506(8) Uani 1 d . .
C4 C -0.1100(2) 0.5930(3) -0.0182(2) 0.0711(11) Uani 1 d . .
C5 C -0.1309(3) 0.5008(3) -0.0475(3) 0.136(2) Uani 1 d . .
H5A H -0.1239(15) 0.4836(9) -0.0885(18) 0.163 Uiso 1 calc R .
H5B H -0.1726(4) 0.4972(5) -0.0750(20) 0.163 Uiso 1 calc R .
H5C H -0.1096(11) 0.4633(4) 0.0027(5) 0.163 Uiso 1 calc R .
C6 C -0.0453(2) 0.5956(3) 0.0176(3) 0.109(2) Uani 1 d . .
H6A H -0.0421(3) 0.5766(17) -0.0270(7) 0.131 Uiso 1 calc R .
H6B H -0.0224(3) 0.5583(13) 0.0677(11) 0.131 Uiso 1 calc R .
H6C H -0.0307(4) 0.6536(4) 0.0345(16) 0.131 Uiso 1 calc R .
C7 C -0.1467(2) 0.6517(4) -0.0965(3) 0.144(2) Uani 1 d . .
H7A H -0.1423(14) 0.6353(16) -0.1405(11) 0.173 Uiso 1 calc R .
H7B H -0.1337(10) 0.7102(5) -0.0788(6) 0.173 Uiso 1 calc R .
H7C H -0.1876(3) 0.6471(18) -0.1201(15) 0.173 Uiso 1 calc R .
C8 C -0.1854(2) 0.6594(2) 0.1610(2) 0.0590(9) Uani 1 d . .
C9 C -0.1829(2) 0.7527(3) 0.1872(3) 0.107(2) Uani 1 d . .
H9A H -0.2059(10) 0.7593(5) 0.2084(18) 0.129 Uiso 1 calc R .
H9B H -0.1988(11) 0.7893(3) 0.1370(5) 0.129 Uiso 1 calc R .
H9C H -0.1425(3) 0.7686(6) 0.2326(13) 0.129 Uiso 1 calc R .
C10 C -0.2508(2) 0.6398(4) 0.0897(3) 0.131(2) Uani 1 d . .
H10A H -0.2728(3) 0.6506(19) 0.1119(7) 0.157 Uiso 1 calc R .
H10B H -0.2553(2) 0.5804(6) 0.0726(14) 0.157 Uiso 1 calc R .
H10C H -0.2655(4) 0.6760(14) 0.0397(9) 0.157 Uiso 1 calc R .
C11 C -0.1610(3) 0.6036(4) 0.2398(3) 0.141(2) Uani 1 d . .
H11A H -0.1836(11) 0.6120(18) 0.2613(15) 0.169 Uiso 1 calc R .
H11B H -0.1204(6) 0.6189(16) 0.2849(9) 0.169 Uiso 1 calc R .
H11C H -0.1632(15) 0.5442(4) 0.2239(6) 0.169 Uiso 1 calc R .
N3 N -0.0273(2) 0.8686(2) 0.1564(2) 0.0798(10) Uani 1 d . .
C12 C -0.0052(2) 0.8630(3) 0.1061(4) 0.121(2) Uani 1 d . .
H12A H 0.0373(2) 0.8602(18) 0.1453(4) 0.146 Uiso 1 calc R .
H12B H -0.0174(11) 0.9130(10) 0.0692(14) 0.146 Uiso 1 calc R .
H12C H -0.0206(10) 0.8120(11) 0.0703(14) 0.146 Uiso 1 calc R .
C13 C -0.0920(2) 0.8722(3) 0.0962(3) 0.116(2) Uani 1 d . .
H13A H -0.1073(2) 0.8683(19) 0.1291(4) 0.139 Uiso 1 calc R .
H13B H -0.1068(2) 0.8249(11) 0.0557(12) 0.139 Uiso 1 calc R .
H13C H -0.1044(2) 0.9256(9) 0.0644(14) 0.139 Uiso 1 calc R .
C14 C -0.0014(3) 0.9454(3) 0.2123(3) 0.123(2) Uani 1 d . .
H14A H 0.0384(3) 0.9526(3) 0.2301(3) 0.148 Uiso 1 calc R .
H14B H -0.0243(3) 0.9953(3) 0.1771(3) 0.148 Uiso 1 calc R .
N4 N -0.08503(13) 0.1523(2) 0.1948(2) 0.0599(8) Uani 1 d . .
N5 N -0.08192(13) 0.1688(2) 0.1268(2) 0.0593(8) Uani 1 d . .
C15 C -0.1368(2) 0.1145(2) 0.1614(3) 0.0649(10) Uani 1 d . .
C16 C -0.1680(2) 0.1056(2) 0.0717(3) 0.0791(12) Uani 1 d . .
H16 H -0.2053(2) 0.0813(2) 0.0324(3) 0.095 Uiso 1 calc R .
C17 C -0.1321(2) 0.1402(2) 0.0524(2) 0.0680(11) Uani 1 d . .
C18 C -0.1559(2) 0.0906(2) 0.2171(3) 0.0809(12) Uani 1 d . .
C19 C -0.1761(2) -0.0030(3) 0.2008(4) 0.117(2) Uani 1 d . .
H19A H -0.1910(13) -0.0164(6) 0.2331(16) 0.140 Uiso 1 calc R .
H19B H -0.1433(4) -0.0401(3) 0.2199(18) 0.140 Uiso 1 calc R .
H19C H -0.2069(9) -0.0117(5) 0.1393(5) 0.140 Uiso 1 calc R .
C20 C -0.1055(2) 0.1011(3) 0.3146(3) 0.115(2) Uani 1 d . .
H20A H -0.1180(5) 0.0810(17) 0.3483(3) 0.139 Uiso 1 calc R .
H20B H -0.0947(9) 0.1609(4) 0.3274(5) 0.139 Uiso 1 calc R .
H20C H -0.0719(5) 0.0681(15) 0.3296(5) 0.139 Uiso 1 calc R .
C21 C -0.2069(3) 0.1493(4) 0.1930(4) 0.167(3) Uani 1 d . .
H21A H -0.1936(5) 0.2081(5) 0.2054(25) 0.200 Uiso 1 calc R .
H21B H -0.2202(13) 0.1334(18) 0.2268(20) 0.200 Uiso 1 calc R .
H21C H -0.2390(7) 0.1433(20) 0.1315(8) 0.200 Uiso 1 calc R .
C22 C -0.1417(2) 0.1516(3) -0.0339(3) 0.0898(13) Uani 1 d . .
C23 C -0.1343(3) 0.2443(3) -0.0470(4) 0.169(3) Uani 1 d . .
H23A H -0.1473(19) 0.2526(6) -0.1059(10) 0.202 Uiso 1 calc R .
H23B H -0.0933(4) 0.2602(8) -0.0062(20) 0.202 Uiso 1 calc R .
H23C H -0.1576(15) 0.2797(4) -0.0373(28) 0.202 Uiso 1 calc R .
C24 C -0.2029(3) 0.1240(5) -0.1100(3) 0.180(3) Uani 1 d . .
H24A H -0.2316(3) 0.1533(21) -0.1072(16) 0.216 Uiso 1 calc R .
H24B H -0.2069(6) 0.0628(6) -0.1073(16) 0.216 Uiso 1 calc R .
H24C H -0.2095(8) 0.1384(26) -0.1640(3) 0.216 Uiso 1 calc R .
C25 C -0.0977(3) 0.0997(5) -0.0342(4) 0.178(3) Uani 1 d . .
H25A H -0.0584(3) 0.1136(21) 0.0168(17) 0.214 Uiso 1 calc R .
H25B H -0.1012(15) 0.1125(23) -0.0862(16) 0.214 Uiso 1 calc R .
H25C H -0.1051(12) 0.0394(4) -0.0333(30) 0.214 Uiso 1 calc R .
N6 N -0.0565(2) 0.3683(2) 0.2344(2) 0.0761(9) Uani 1 d . .
C26 C -0.0505(2) 0.3687(3) 0.3142(3) 0.123(2) Uani 1 d . .
H26A H -0.0097(3) 0.3594(19) 0.3632(4) 0.147 Uiso 1 calc R .
H26B H -0.0744(10) 0.3237(13) 0.3123(9) 0.147 Uiso 1 calc R .
H26C H -0.0633(13) 0.4235(8) 0.3207(11) 0.147 Uiso 1 calc R .
C27 C -0.1190(2) 0.3652(3) 0.1597(3) 0.120(2) Uani 1 d . .
H27A H -0.1228(2) 0.3584(19) 0.1066(4) 0.144 Uiso 1 calc R .
H27B H -0.1379(3) 0.4178(8) 0.1568(12) 0.144 Uiso 1 calc R .
H27C H -0.1374(3) 0.3173(12) 0.1662(10) 0.144 Uiso 1 calc R .
C28 C -0.0309(2) 0.4459(2) 0.2264(4) 0.112(2) Uani 1 d . .
H28A H -0.0490(2) 0.4546(2) 0.1648(4) 0.134 Uiso 1 calc R .
H28B H -0.0416(2) 0.4948(2) 0.2457(4) 0.134 Uiso 1 calc R .

loop_
_atom_type_symbol
_atom_type_description
_atom_type_scat_dispersion_real
_atom_type_scat_dispersion_imag
_atom_type_scat_source
C C 0.0033 0.0016 'International Tables Vol C Tables 4.2.6.8 and 6.1.1.4'
H H 0.0000 0.0000 'International Tables Vol C Tables 4.2.6.8 and 6.1.1.4'
N N 0.0061 0.0033 'International Tables Vol C Tables 4.2.6.8 and 6.1.1.4'
O O 0.0106 0.0060 'International Tables Vol C Tables 4.2.6.8 and 6.1.1.4'
Ca Ca 0.2262 0.3064 'International Tables Vol C Tables 4.2.6.8 and 6.1.1.4'

loop_
_geom_angle_atom_site_label_1
_geom_angle_atom_site_label_2
_geom_angle_atom_site_label_3
_geom_angle
_geom_angle_site_symmetry_1
_geom_angle_site_symmetry_3
_geom_angle_publ_flag
N2 Ca1 N2 132.55(13) . 2 ?
N2 Ca1 N1 34.73(8) . . ?
N2 Ca1 N1 113.62(9) 2 . ?
N2 Ca1 N1 113.62(9) . 2 ?
N2 Ca1 N1 34.73(8) 2 2 ?
N1 Ca1 N1 116.87(13) . 2 ?
N2 Ca1 N3 120.98(10) . 2 ?
N2 Ca1 N3 98.23(10) 2 2 ?
N1 Ca1 N3 148.07(10) . 2 ?
N1 Ca1 N3 90.42(10) 2 2 ?
N2 Ca1 N3 98.23(10) . . ?
N2 Ca1 N3 120.98(10) 2 . ?
N1 Ca1 N3 90.42(10) . . ?
N1 Ca1 N3 148.07(11) 2 . ?
N3 Ca1 N3 70.3(2) 2 . ?
N5 Ca2 N5 128.15(14) . 2 ?
N5 Ca2 N4 34.64(9) . . ?
N5 Ca2 N4 110.41(10) 2 . ?
N5 Ca2 N4 110.41(10) . 2 ?
N5 Ca2 N4 34.64(9) 2 2 ?
N4 Ca2 N4 114.36(13) . 2 ?
N5 Ca2 N6 130.74(11) . 2 ?
N5 Ca2 N6 93.78(11) 2 2 ?
N4 Ca2 N6 154.95(11) . 2 ?
N4 Ca2 N6 89.13(10) 2 2 ?
N5 Ca2 N6 93.78(11) . . ?
N5 Ca2 N6 130.74(11) 2 . ?
N4 Ca2 N6 89.13(10) . . ?
N4 Ca2 N6 154.95(11) 2 . ?
N6 Ca2 N6 69.47(15) 2 . ?
C1 N1 N2 107.6(3) . . ?
C1 N1 Ca1 174.2(2) . . ?
N2 N1 Ca1 72.4(2) . . ?
C3 N2 N1 108.3(2) . . ?
C3 N2 Ca1 173.9(2) . . ?
N1 N2 Ca1 72.8(2) . . ?
N1 C1 C2 108.9(3) . . ?
N1 C1 C4 121.7(3) . . ?
C2 C1 C4 129.4(3) . . ?
C3 C2 C1 106.3(3) . . ?
N2 C3 C2 109.0(3) . . ?
N2 C3 C8 120.7(3) . . ?
C2 C3 C8 130.3(3) . . ?
C7 C4 C1 109.6(3) . . ?
C7 C4 C5 108.8(4) . . ?
C1 C4 C5 109.8(3) . . ?
C7 C4 C6 110.5(4) . . ?
C1 C4 C6 111.4(3) . . ?
C5 C4 C6 106.7(4) . . ?
C11 C8 C3 110.5(3) . . ?
C11 C8 C9 108.5(4) . . ?
C3 C8 C9 110.3(3) . . ?
C11 C8 C10 110.8(4) . . ?
C3 C8 C10 110.8(3) . . ?
C9 C8 C10 105.8(4) . . ?
C12 N3 C13 109.0(4) . . ?
C12 N3 C14 108.0(4) . . ?
C13 N3 C14 112.3(4) . . ?
C12 N3 Ca1 110.7(3) . . ?
C13 N3 Ca1 106.7(2) . . ?
C14 N3 Ca1 110.2(2) . . ?
C14 C14 N3 116.4(4) 2 . ?
C15 N4 N5 108.2(3) . . ?
C15 N4 Ca2 173.3(2) . . ?
N5 N4 Ca2 71.7(2) . . ?
C17 N5 N4 107.8(3) . . ?
C17 N5 Ca2 173.3(2) . . ?
N4 N5 Ca2 73.6(2) . . ?
N4 C15 C16 109.2(4) . . ?
N4 C15 C18 122.3(4) . . ?
C16 C15 C18 128.4(4) . . ?
C15 C16 C17 105.9(4) . . ?
N5 C17 C16 108.9(3) . . ?
N5 C17 C22 119.5(4) . . ?
C16 C17 C22 131.6(4) . . ?
C15 C18 C19 110.1(4) . . ?
C15 C18 C20 111.6(3) . . ?
C19 C18 C20 108.1(4) . . ?
C15 C18 C21 108.8(4) . . ?
C19 C18 C21 109.6(4) . . ?
C20 C18 C21 108.7(4) . . ?
C25 C22 C23 108.4(5) . . ?
C25 C22 C24 108.8(5) . . ?
C23 C22 C24 107.9(5) . . ?
C25 C22 C17 110.3(4) . . ?
C23 C22 C17 110.2(4) . . ?
C24 C22 C17 111.1(4) . . ?
C26 N6 C27 109.6(4) . . ?
C26 N6 C28 111.3(4) . . ?
C27 N6 C28 108.1(4) . . ?
C26 N6 Ca2 102.8(3) . . ?
C27 N6 Ca2 113.3(2) . . ?
C28 N6 Ca2 111.7(2) . . ?
C28 C28 N6 116.1(3) 2 . ?

loop_
_geom_bond_atom_site_label_1
_geom_bond_atom_site_label_2
_geom_bond_distance
_geom_bond_site_symmetry_2
_geom_bond_publ_flag
Ca1 N2 2.331(3) . ?
Ca1 N2 2.331(3) 2 ?
Ca1 N1 2.336(3) . ?
Ca1 N1 2.336(3) 2 ?
Ca1 N3 2.535(3) 2 ?
Ca1 N3 2.535(3) . ?
Ca2 N5 2.310(3) . ?
Ca2 N5 2.310(3) 2 ?
Ca2 N4 2.335(3) . ?
Ca2 N4 2.335(3) 2 ?
Ca2 N6 2.534(3) 2 ?
Ca2 N6 2.534(3) . ?
N1 C1 1.337(4) . ?
N1 N2 1.393(3) . ?
N2 C3 1.333(4) . ?
C1 C2 1.389(5) . ?
C1 C4 1.508(5) . ?
C2 C3 1.379(4) . ?
C3 C8 1.496(4) . ?
C4 C7 1.505(5) . ?
C4 C5 1.519(6) . ?
C4 C6 1.521(5) . ?
C8 C11 1.496(5) . ?
C8 C9 1.518(5) . ?
C8 C10 1.526(5) . ?
N3 C12 1.439(5) . ?
N3 C13 1.461(5) . ?
N3 C14 1.465(5) . ?
C14 C14 1.399(9) 2 ?
N4 C15 1.331(4) . ?
N4 N5 1.383(4) . ?
N5 C17 1.339(4) . ?
C15 C16 1.382(5) . ?
C15 C18 1.508(5) . ?
C16 C17 1.386(5) . ?
C17 C22 1.514(5) . ?
C18 C19 1.521(5) . ?
C18 C20 1.523(6) . ?
C18 C21 1.526(6) . ?
C22 C25 1.488(7) . ?
C22 C23 1.496(6) . ?
C22 C24 1.502(6) . ?
N6 C26 1.433(5) . ?
N6 C27 1.454(5) . ?
N6 C28 1.461(5) . ?
C28 C28 1.406(8) 2 ?
